data_7110355
loop_
_publ_author_name
'Borgmann, Cornelia'
'Limberg, Christian'
'Zsolnai, L\'aszl\'o'

_publ_section_title
;
 Synthesis and X-ray structure of a complex containing two (\h3-allyl)MoII
 units bridged by MoVIO42&#x2212; and exhibiting an unusual type of
 aggregation
;
_journal_issue 24
_journal_name_full 'Chemical Communications'
_journal_page_first 2729
_journal_paper_doi 10.1039/a805154b
_journal_year 1998
_chemical_formula_sum 'C33.5 H33 Mo3 N4 O8.5'
_chemical_formula_weight 915.46
_chemical_name_systematic
;
 ?
;
_space_group_IT_number 2
_symmetry_cell_setting triclinic
_symmetry_space_group_name_Hall '-P 1'
_symmetry_space_group_name_H-M 'P -1'
_atom_sites_solution_hydrogens geom
_atom_sites_solution_primary direct
_atom_sites_solution_secondary difmap
_audit_creation_method SHELXL-97
_cell_angle_alpha 71.98(3)
_cell_angle_beta 83.48(3)
_cell_angle_gamma 69.02(3)
_cell_formula_units_Z 2
_cell_length_a 10.700(2)
_cell_length_b 13.361(3)
_cell_length_c 13.654(3)
_cell_measurement_temperature 200(2)
_cell_volume 1733.2(8)
_computing_structure_refinement 'SHELXL-97 (Sheldrick, 1997)'
_computing_structure_solution 'SHELXS-97 (Sheldrick, 1990)'
_diffrn_ambient_temperature 200(2)
_diffrn_measured_fraction_theta_full 0.912
_diffrn_measured_fraction_theta_max 0.912
_diffrn_measurement_device_type 'Nonius Kappa CCD'
_diffrn_measurement_method omega-scan
_diffrn_radiation_monochromator graphite
_diffrn_radiation_source 'fine-focus sealed tube'
_diffrn_radiation_type MoK\a
_diffrn_radiation_wavelength 0.71073
_diffrn_reflns_av_R_equivalents 0.0677
_diffrn_reflns_av_sigmaI/netI 0.0928
_diffrn_reflns_limit_h_max 13
_diffrn_reflns_limit_h_min -13
_diffrn_reflns_limit_k_max 16
_diffrn_reflns_limit_k_min -17
_diffrn_reflns_limit_l_max 17
_diffrn_reflns_limit_l_min -17
_diffrn_reflns_number 15768
_diffrn_reflns_theta_full 27.00
_diffrn_reflns_theta_max 27.00
_diffrn_reflns_theta_min 1.71
_exptl_absorpt_coefficient_mu 1.126
_exptl_absorpt_correction_T_max 0.7660
_exptl_absorpt_correction_T_min 0.7287
_exptl_crystal_density_diffrn 1.754
_exptl_crystal_density_method 'not measured'
_exptl_crystal_F_000 912
_exptl_crystal_size_max 0.30
_exptl_crystal_size_mid 0.25
_exptl_crystal_size_min 0.25
_refine_diff_density_max 0.698
_refine_diff_density_min -0.837
_refine_diff_density_rms 0.126
_refine_ls_extinction_method none
_refine_ls_goodness_of_fit_ref 0.966
_refine_ls_hydrogen_treatment mixed
_refine_ls_matrix_type full
_refine_ls_number_parameters 519
_refine_ls_number_reflns 6904
_refine_ls_number_restraints 217
_refine_ls_restrained_S_all 0.963
_refine_ls_R_factor_all 0.0649
_refine_ls_R_factor_gt 0.0389
_refine_ls_shift/su_max 0.044
_refine_ls_shift/su_mean 0.001
_refine_ls_structure_factor_coef Fsqd
_refine_ls_weighting_details 'w=1/[\s^2^(Fo^2^)+(0.0451P)^2^+0.0000P] where P=(Fo^2^+2Fc^2^)/3'
_refine_ls_weighting_scheme calc
_refine_ls_wR_factor_gt 0.0869
_refine_ls_wR_factor_ref 0.1038
_reflns_number_gt 4892
_reflns_number_total 6904
_reflns_threshold_expression >2sigma(I)
_cod_data_source_file 805154bsup1.cif
_cod_data_source_block copzz
_cod_depositor_comments
;
The following automatic conversions were performed:

'_refine_ls_weighting_scheme' value 'calc
w=1/[\s^2^(Fo^2^)+(0.0451P)^2^+0.0000P] where P=(Fo^2^+2Fc^2^)/3' was
changed to 'calc'. New tag '_refine_ls_weighting_details' was
created. The value of the new tag was set to
'w=1/[\s^2^(Fo^2^)+(0.0451P)^2^+0.0000P] where P=(Fo^2^+2Fc^2^)/3'.

Automatic conversion script
Id: cif_fix_values 3143 2015-03-26 13:38:13Z robertas 
;
_cod_original_cell_volume 1733.2(6)
_cod_original_formula_sum 'C33.50 H33 Mo3 N4 O8.50'
_cod_database_code 7110355

loop_
_symmetry_equiv_pos_as_xyz
'x, y, z'
'-x, -y, -z'

loop_
_atom_site_label
_atom_site_type_symbol
_atom_site_fract_x
_atom_site_fract_y
_atom_site_fract_z
_atom_site_U_iso_or_equiv
_atom_site_adp_type
_atom_site_occupancy
_atom_site_calc_flag
_atom_site_refinement_flags
_atom_site_disorder_assembly
_atom_site_disorder_group
Mo1 Mo 0.30761(4) 0.43925(3) 0.32466(3) 0.02062(11) Uani 1 d . . .
Mo2 Mo 0.07341(4) 0.74362(3) 0.26782(3) 0.02160(11) Uani 1 d . . .
O1 O 0.1864(3) 0.5761(2) 0.2747(2) 0.0258(7) Uani 1 d . . .
O2 O 0.3001(3) 0.3533(2) 0.2486(2) 0.0313(7) Uani 1 d D . .
O4 O 0.4672(3) 0.4472(2) 0.3175(2) 0.0291(7) Uani 1 d . . .
O3 O 0.2754(3) 0.3807(2) 0.4527(2) 0.0304(7) Uani 1 d . . .
N1 N 0.1049(3) 0.6657(3) 0.4387(2) 0.0210(8) Uani 1 d D . .
C2 C 0.0168(5) 0.6281(4) 0.5037(3) 0.0275(10) Uani 1 d D . .
C3 C 0.0433(5) 0.5718(4) 0.6063(4) 0.0340(12) Uani 1 d D . .
C4 C 0.1674(5) 0.5520(4) 0.6451(3) 0.0317(11) Uani 1 d D . .
C5 C 0.2588(5) 0.5889(4) 0.5791(3) 0.0253(10) Uani 1 d D . .
C6 C 0.2273(4) 0.6443(3) 0.4755(3) 0.0216(9) Uani 1 d D . .
C7 C 0.3222(4) 0.6834(3) 0.4009(3) 0.0211(9) Uani 1 d D . .
C8 C 0.4514(4) 0.6675(3) 0.4270(3) 0.0234(10) Uani 1 d D . .
C9 C 0.5361(5) 0.7034(3) 0.3531(3) 0.0264(10) Uani 1 d D . .
C10 C 0.4922(4) 0.7548(3) 0.2521(3) 0.0247(10) Uani 1 d D . .
C11 C 0.3626(4) 0.7702(3) 0.2307(3) 0.0242(10) Uani 1 d D . .
N12 N 0.2782(3) 0.7360(3) 0.3024(2) 0.0210(8) Uani 1 d D . .
C13 C -0.0898(5) 0.7222(3) 0.2388(3) 0.0276(10) Uani 1 d . . .
O14 O -0.1847(3) 0.7123(2) 0.2156(3) 0.0348(8) Uani 1 d . . .
C15 C 0.0768(5) 0.7860(4) 0.1160(4) 0.0306(11) Uani 1 d . . .
O16 O 0.0744(4) 0.8106(3) 0.0270(3) 0.0474(10) Uani 1 d . . .
C17 C 0.0356(6) 0.9346(4) 0.1979(4) 0.0358(12) Uani 1 d . . .
C18 C -0.0062(5) 0.9092(4) 0.3018(4) 0.0316(11) Uani 1 d . . .
C19 C -0.1144(5) 0.8697(4) 0.3197(5) 0.0348(12) Uani 1 d . . .
C20 C 0.0573(5) 0.9258(4) 0.3871(4) 0.0406(13) Uani 1 d . . .
H20A H 0.0185 1.0043 0.3872 0.052(9) Uiso 1 calc R . .
H20B H 0.1541 0.9065 0.3752 0.052(9) Uiso 1 calc R . .
H20C H 0.0405 0.8775 0.4537 0.052(9) Uiso 1 calc R . .
Mo3 Mo 0.3596(3) 0.1873(2) 0.2396(2) 0.0254(4) Uani 0.498(5) d PD A 1
N21 N 0.4259(9) 0.2773(7) 0.0878(6) 0.025(2) Uiso 0.498(5) d PD A 1
C22 C 0.3493(11) 0.3215(8) 0.0007(7) 0.046(3) Uiso 0.498(5) d PD A 1
H22 H 0.2694 0.3055 0.0017 0.069(10) Uiso 0.498(5) calc PR A 1
C23 C 0.3852(12) 0.3883(9) -0.0883(8) 0.053(3) Uiso 0.498(5) d PD A 1
H23 H 0.3301 0.4202 -0.1477 0.069(10) Uiso 0.498(5) calc PR A 1
C24 C 0.5058(13) 0.4082(10) -0.0889(9) 0.039(4) Uiso 0.498(5) d PD A 1
H24 H 0.5337 0.4522 -0.1503 0.069(10) Uiso 0.498(5) calc PR A 1
C25 C 0.5840(12) 0.3649(10) -0.0023(8) 0.055(3) Uiso 0.498(5) d PD A 1
H25 H 0.6650 0.3791 -0.0028 0.069(10) Uiso 0.498(5) calc PR A 1
C26 C 0.5402(10) 0.2986(8) 0.0878(7) 0.028(3) Uiso 0.498(5) d PD A 1
C27 C 0.6172(9) 0.2500(9) 0.1839(8) 0.030(3) Uiso 0.498(5) d PD A 1
C28 C 0.7407(9) 0.2598(8) 0.1957(8) 0.036(3) Uiso 0.498(5) d PD A 1
H28 H 0.7828 0.2976 0.1388 0.069(10) Uiso 0.498(5) calc PR A 1
C29 C 0.7993(11) 0.2136(9) 0.2916(8) 0.051(3) Uiso 0.498(5) d PD A 1
H29 H 0.8823 0.2204 0.3009 0.069(10) Uiso 0.498(5) calc PR A 1
C30 C 0.7377(10) 0.1558(9) 0.3769(8) 0.028(3) Uiso 0.498(5) d PD A 1
H30 H 0.7758 0.1253 0.4438 0.069(10) Uiso 0.498(5) calc PR A 1
C31 C 0.6198(9) 0.1466(7) 0.3570(7) 0.027(2) Uiso 0.498(5) d PD A 1
H31 H 0.5779 0.1060 0.4118 0.069(10) Uiso 0.498(5) calc PR A 1
N32 N 0.5605(10) 0.1921(8) 0.2638(6) 0.024(3) Uiso 0.498(5) d PD A 1
C33 C 0.3046(11) 0.1238(8) 0.3802(9) 0.031(2) Uani 0.498(5) d P A 1
O34 O 0.2727(10) 0.0852(6) 0.4633(6) 0.054(2) Uani 0.498(5) d P A 1
C35 C 0.1693(13) 0.2046(9) 0.2242(11) 0.044(3) Uani 0.498(5) d P A 1
O36 O 0.0582(8) 0.2191(7) 0.2162(8) 0.057(3) Uani 0.498(5) d P A 1
C37 C 0.3448(12) 0.0691(8) 0.1473(9) 0.039(3) Uiso 0.498(5) d P A 1
H37A H 0.2698 0.0688 0.1917 0.081(16) Uiso 0.498(5) calc PR A 1
H37B H 0.3325 0.0965 0.0747 0.081(16) Uiso 0.498(5) calc PR A 1
C38 C 0.4744(11) 0.0291(8) 0.1890(8) 0.029(2) Uiso 0.498(5) d P A 1
C39 C 0.4785(10) -0.0078(7) 0.2942(7) 0.027(2) Uiso 0.498(5) d P A 1
H39A H 0.3982 -0.0051 0.3326 0.081(16) Uiso 0.498(5) calc PR A 1
H39B H 0.5617 -0.0362 0.3288 0.081(16) Uiso 0.498(5) calc PR A 1
C40 C 0.5821(6) 0.0327(4) 0.1159(4) 0.0458(13) Uiso 1 d . . .
Mo4 Mo 0.3377(4) 0.2067(2) 0.2106(2) 0.0281(5) Uani 0.502(5) d PD A 2
N41 N 0.4558(9) 0.2923(7) 0.0835(6) 0.022(2) Uiso 0.502(5) d PD A 2
C42 C 0.4060(9) 0.3466(7) -0.0126(6) 0.027(2) Uiso 0.502(5) d PD A 2
H42 H 0.3225 0.3447 -0.0276 0.069(10) Uiso 0.502(5) calc PR A 2
C43 C 0.4702(11) 0.4044(9) -0.0896(8) 0.028(3) Uiso 0.502(5) d PD A 2
H43 H 0.4329 0.4434 -0.1564 0.069(10) Uiso 0.502(5) calc PR A 2
C44 C 0.5965(10) 0.4021(8) -0.0626(8) 0.041(3) Uiso 0.502(5) d PD A 2
H44 H 0.6464 0.4394 -0.1130 0.069(10) Uiso 0.502(5) calc PR A 2
C45 C 0.6474(10) 0.3462(8) 0.0360(7) 0.038(3) Uiso 0.502(5) d PD A 2
H45 H 0.7315 0.3454 0.0532 0.069(10) Uiso 0.502(5) calc PR A 2
C46 C 0.5737(9) 0.2911(8) 0.1102(7) 0.025(2) Uiso 0.502(5) d PD A 2
C47 C 0.6139(9) 0.2326(9) 0.2181(8) 0.027(3) Uiso 0.502(5) d PD A 2
C48 C 0.7318(10) 0.2340(8) 0.2548(8) 0.038(3) Uiso 0.502(5) d PD A 2
H48 H 0.7878 0.2699 0.2102 0.069(10) Uiso 0.502(5) calc PR A 2
C49 C 0.7619(11) 0.1821(9) 0.3566(8) 0.035(3) Uiso 0.502(5) d PD A 2
H49 H 0.8388 0.1829 0.3846 0.069(10) Uiso 0.502(5) calc PR A 2
C50 C 0.6778(10) 0.1266(8) 0.4208(8) 0.043(3) Uiso 0.502(5) d PD A 2
H50 H 0.7008 0.0871 0.4908 0.069(10) Uiso 0.502(5) calc PR A 2
C51 C 0.5625(10) 0.1303(8) 0.3810(7) 0.034(2) Uiso 0.502(5) d PD A 2
H51 H 0.5030 0.0977 0.4247 0.069(10) Uiso 0.502(5) calc PR A 2
N52 N 0.5342(10) 0.1810(8) 0.2784(6) 0.027(3) Uiso 0.502(5) d PD A 2
C53 C 0.2381(13) 0.1610(9) 0.3345(8) 0.034(2) Uani 0.502(5) d P A 2
O54 O 0.1746(9) 0.1332(6) 0.4064(6) 0.049(2) Uani 0.502(5) d P A 2
C55 C 0.1536(11) 0.2632(10) 0.1630(9) 0.034(2) Uani 0.502(5) d P A 2
O56 O 0.0407(8) 0.2944(7) 0.1400(6) 0.051(2) Uani 0.502(5) d P A 2
C57 C 0.3192(10) 0.1171(8) 0.0954(8) 0.036(3) Uiso 0.502(5) d P A 2
H57A H 0.2344 0.1235 0.1277 0.081(16) Uiso 0.502(5) calc PR A 2
H57B H 0.3246 0.1495 0.0233 0.081(16) Uiso 0.502(5) calc PR A 2
C58 C 0.4375(12) 0.0593(9) 0.1548(8) 0.030(2) Uiso 0.502(5) d P A 2
C59 C 0.4128(12) 0.0152(8) 0.2622(8) 0.037(2) Uiso 0.502(5) d P A 2
H59A H 0.3236 0.0264 0.2868 0.081(16) Uiso 0.502(5) calc PR A 2
H59B H 0.4857 -0.0251 0.3088 0.081(16) Uiso 0.502(5) calc PR A 2
C61 C -0.0498(10) 0.4704(7) 0.0493(7) 0.033(2) Uiso 0.50 d P . .
O62 O -0.1496(8) 0.4618(6) 0.0973(6) 0.0512(19) Uiso 0.50 d P . .
C63 C 0.0443(11) 0.5131(9) 0.0857(8) 0.037(3) Uiso 0.50 d P . .
H63A H 0.0181 0.5203 0.1550 0.059(15) Uiso 0.50 calc PR . .
H63B H 0.0399 0.5864 0.0384 0.059(15) Uiso 0.50 calc PR . .
H63C H 0.1360 0.4603 0.0872 0.059(15) Uiso 0.50 calc PR . .
C64 C -0.0161(13) 0.4363(10) -0.0478(9) 0.049(3) Uiso 0.50 d P . .
H64A H 0.0279 0.3549 -0.0306 0.059(15) Uiso 0.50 calc PR . .
H64B H 0.0443 0.4732 -0.0901 0.059(15) Uiso 0.50 calc PR . .
H64C H -0.0984 0.4585 -0.0863 0.059(15) Uiso 0.50 calc PR . .
H2 H -0.079(5) 0.649(3) 0.480(3) 0.044(14) Uiso 1 d . . .
H3 H -0.020(5) 0.548(4) 0.649(4) 0.051(16) Uiso 1 d . . .
H4 H 0.1877 0.5047 0.7334 0.065(17) Uiso 1 d . . .
H5 H 0.335(4) 0.577(3) 0.599(3) 0.025(12) Uiso 1 d . . .
H8 H 0.479(4) 0.630(3) 0.490(3) 0.016(11) Uiso 1 d . . .
H9 H 0.628(4) 0.698(3) 0.365(3) 0.005(9) Uiso 1 d . . .
H10 H 0.542(5) 0.788(3) 0.199(3) 0.030(12) Uiso 1 d . . .
H11 H 0.331(4) 0.805(3) 0.162(4) 0.031(13) Uiso 1 d . . .
H15A H -0.026(5) 0.962(4) 0.153(4) 0.035(14) Uiso 1 d . . .
H15B H 0.114(4) 0.952(3) 0.184(3) 0.018(11) Uiso 1 d . . .
H17A H -0.141(4) 0.850(3) 0.379(3) 0.020(12) Uiso 1 d . . .
H17B H -0.168(5) 0.898(3) 0.275(4) 0.028(14) Uiso 1 d . . .
H40A H 0.5600 0.0820 0.0467 0.044(9) Uiso 1 d . . .
H40B H 0.6034 -0.0392 0.1077 0.044(9) Uiso 1 d . . .
H40C H 0.6378 0.0429 0.1318 0.044(9) Uiso 1 d . . .

loop_
_atom_site_aniso_label
_atom_site_aniso_U_11
_atom_site_aniso_U_22
_atom_site_aniso_U_33
_atom_site_aniso_U_23
_atom_site_aniso_U_13
_atom_site_aniso_U_12
Mo1 0.0187(2) 0.0249(2) 0.0201(2) -0.00661(16) 0.00098(15) -0.00985(16)
Mo2 0.0199(2) 0.0251(2) 0.0198(2) -0.00464(16) -0.00137(15) -0.00904(16)
O1 0.0243(17) 0.0263(16) 0.0267(17) -0.0058(13) -0.0037(14) -0.0090(13)
O2 0.0282(18) 0.0378(17) 0.0356(18) -0.0202(15) -0.0017(15) -0.0116(14)
O4 0.0223(17) 0.0386(17) 0.0281(17) -0.0079(14) 0.0016(14) -0.0145(14)
O3 0.0282(18) 0.0391(18) 0.0234(17) -0.0043(14) 0.0018(14) -0.0155(14)
N1 0.0185(19) 0.0262(19) 0.0181(18) -0.0036(15) -0.0025(15) -0.0090(15)
C2 0.020(2) 0.038(3) 0.025(2) -0.005(2) -0.0011(19) -0.013(2)
C3 0.026(3) 0.048(3) 0.027(3) -0.001(2) 0.003(2) -0.022(2)
C4 0.027(3) 0.044(3) 0.023(2) -0.001(2) 0.000(2) -0.019(2)
C5 0.022(3) 0.030(2) 0.024(2) -0.0044(19) -0.004(2) -0.012(2)
C6 0.018(2) 0.023(2) 0.024(2) -0.0076(18) -0.0005(18) -0.0061(18)
C7 0.024(2) 0.017(2) 0.021(2) -0.0045(17) -0.0021(18) -0.0063(17)
C8 0.025(2) 0.026(2) 0.021(2) -0.0054(19) -0.0015(19) -0.0102(19)
C9 0.022(3) 0.028(2) 0.029(3) -0.0062(19) 0.002(2) -0.011(2)
C10 0.024(3) 0.026(2) 0.025(2) -0.0037(19) 0.005(2) -0.014(2)
C11 0.026(3) 0.023(2) 0.024(2) -0.0064(19) -0.0007(19) -0.0085(19)
N12 0.021(2) 0.0217(18) 0.0216(19) -0.0043(15) -0.0014(15) -0.0102(15)
C13 0.029(3) 0.026(2) 0.023(2) -0.0028(19) 0.003(2) -0.008(2)
O14 0.0241(18) 0.0410(18) 0.042(2) -0.0080(15) -0.0054(16) -0.0158(15)
C15 0.028(3) 0.030(3) 0.031(3) -0.003(2) 0.000(2) -0.012(2)
O16 0.064(3) 0.060(2) 0.0214(19) -0.0051(16) -0.0019(18) -0.030(2)
C17 0.031(3) 0.030(3) 0.044(3) -0.008(2) -0.005(3) -0.009(2)
C18 0.028(3) 0.026(2) 0.036(3) -0.011(2) -0.011(2) 0.001(2)
C19 0.027(3) 0.040(3) 0.031(3) -0.010(3) -0.001(3) -0.004(2)
C20 0.038(3) 0.039(3) 0.047(3) -0.024(3) -0.010(3) -0.003(2)
Mo3 0.0264(9) 0.0373(8) 0.0224(12) -0.0173(8) 0.0013(8) -0.0155(6)
C33 0.034(7) 0.024(6) 0.028(6) -0.005(5) 0.005(5) -0.005(5)
O34 0.070(6) 0.039(4) 0.043(5) -0.003(4) 0.021(5) -0.021(4)
C35 0.049(8) 0.022(7) 0.052(8) -0.009(5) -0.015(7) 0.002(5)
O36 0.026(5) 0.057(6) 0.092(8) -0.028(5) -0.015(5) -0.009(4)
Mo4 0.0397(13) 0.0392(9) 0.0188(11) -0.0155(8) 0.0052(8) -0.0247(8)
C53 0.045(7) 0.036(6) 0.024(6) -0.011(5) 0.002(5) -0.017(6)
O54 0.070(6) 0.047(5) 0.037(5) -0.017(4) 0.024(4) -0.031(5)
C55 0.034(7) 0.043(7) 0.038(7) -0.021(5) 0.005(5) -0.024(6)
O56 0.044(5) 0.064(6) 0.052(5) -0.010(4) -0.007(4) -0.030(4)

loop_
_atom_type_symbol
_atom_type_description
_atom_type_scat_dispersion_real
_atom_type_scat_dispersion_imag
_atom_type_scat_source
C C 0.0033 0.0016 'International Tables Vol C Tables 4.2.6.8 and 6.1.1.4'
H H 0.0000 0.0000 'International Tables Vol C Tables 4.2.6.8 and 6.1.1.4'
N N 0.0061 0.0033 'International Tables Vol C Tables 4.2.6.8 and 6.1.1.4'
O O 0.0106 0.0060 'International Tables Vol C Tables 4.2.6.8 and 6.1.1.4'
Mo Mo -1.6832 0.6857 'International Tables Vol C Tables 4.2.6.8 and 6.1.1.4'

loop_
_geom_angle_atom_site_label_1
_geom_angle_atom_site_label_2
_geom_angle_atom_site_label_3
_geom_angle
_geom_angle_site_symmetry_1
_geom_angle_site_symmetry_3
O3 Mo1 O4 107.62(14) . .
O3 Mo1 O1 111.03(15) . .
O4 Mo1 O1 110.25(13) . .
O3 Mo1 O2 110.11(14) . .
O4 Mo1 O2 109.91(15) . .
O1 Mo1 O2 107.93(13) . .
C13 Mo2 C15 78.67(18) . .
C13 Mo2 O1 90.53(14) . .
C15 Mo2 O1 90.46(16) . .
C13 Mo2 C18 102.99(18) . .
C15 Mo2 C18 103.34(18) . .
O1 Mo2 C18 162.23(13) . .
C13 Mo2 N1 105.12(15) . .
C15 Mo2 N1 168.64(16) . .
O1 Mo2 N1 78.89(12) . .
C18 Mo2 N1 86.40(15) . .
C13 Mo2 N12 169.85(15) . .
C15 Mo2 N12 101.42(16) . .
O1 Mo2 N12 79.32(12) . .
C18 Mo2 N12 86.92(15) . .
N1 Mo2 N12 72.92(12) . .
C13 Mo2 C19 69.74(19) . .
C15 Mo2 C19 108.5(2) . .
O1 Mo2 C19 148.45(17) . .
C18 Mo2 C19 35.83(18) . .
N1 Mo2 C19 82.77(18) . .
N12 Mo2 C19 119.28(16) . .
C13 Mo2 C17 105.45(19) . .
C15 Mo2 C17 69.01(19) . .
O1 Mo2 C17 150.26(17) . .
C18 Mo2 C17 35.92(18) . .
N1 Mo2 C17 119.17(16) . .
N12 Mo2 C17 83.84(17) . .
C19 Mo2 C17 61.2(2) . .
Mo1 O1 Mo2 156.80(16) . .
Mo1 O2 Mo4 156.81(19) . .
Mo1 O2 Mo3 144.84(18) . .
Mo4 O2 Mo3 11.98(8) . .
C2 N1 C6 118.3(3) . .
C2 N1 Mo2 124.3(3) . .
C6 N1 Mo2 117.0(3) . .
N1 C2 C3 123.2(4) . .
N1 C2 H2 120(3) . .
C3 C2 H2 116(3) . .
C2 C3 C4 118.8(4) . .
C2 C3 H3 121(3) . .
C4 C3 H3 120(3) . .
C5 C4 C3 118.5(4) . .
C5 C4 H4 123.7(4) . .
C3 C4 H4 117.8(4) . .
C4 C5 C6 120.3(4) . .
C4 C5 H5 121(3) . .
C6 C5 H5 119(3) . .
N1 C6 C5 120.9(4) . .
N1 C6 C7 116.4(3) . .
C5 C6 C7 122.7(4) . .
N12 C7 C8 120.5(4) . .
N12 C7 C6 116.4(3) . .
C8 C7 C6 123.0(4) . .
C9 C8 C7 120.1(4) . .
C9 C8 H8 121(3) . .
C7 C8 H8 119(3) . .
C8 C9 C10 119.3(4) . .
C8 C9 H9 126(2) . .
C10 C9 H9 115(2) . .
C11 C10 C9 118.1(4) . .
C11 C10 H10 118(3) . .
C9 C10 H10 124(3) . .
N12 C11 C10 123.2(4) . .
N12 C11 H11 118(3) . .
C10 C11 H11 119(3) . .
C11 N12 C7 118.6(4) . .
C11 N12 Mo2 124.2(3) . .
C7 N12 Mo2 116.9(3) . .
O14 C13 Mo2 176.0(4) . .
O16 C15 Mo2 177.6(4) . .
C18 C17 Mo2 68.7(3) . .
C18 C17 H15A 116(4) . .
Mo2 C17 H15A 109(3) . .
C18 C17 H15B 117(3) . .
Mo2 C17 H15B 114(2) . .
H15A C17 H15B 121(4) . .
C19 C18 C17 114.2(5) . .
C19 C18 C20 122.6(5) . .
C17 C18 C20 123.3(5) . .
C19 C18 Mo2 74.9(3) . .
C17 C18 Mo2 75.4(3) . .
C20 C18 Mo2 119.4(3) . .
C18 C19 Mo2 69.3(3) . .
C18 C19 H17A 119(3) . .
Mo2 C19 H17A 117(3) . .
C18 C19 H17B 115(3) . .
Mo2 C19 H17B 109(3) . .
H17A C19 H17B 117(5) . .
C18 C20 H20A 109.5 . .
C18 C20 H20B 109.5 . .
H20A C20 H20B 109.5 . .
C18 C20 H20C 109.5 . .
H20A C20 H20C 109.5 . .
H20B C20 H20C 109.5 . .
C33 Mo3 C35 76.2(5) . .
C33 Mo3 O2 95.7(3) . .
C35 Mo3 O2 90.5(3) . .
C33 Mo3 N21 172.1(4) . .
C35 Mo3 N21 107.2(5) . .
O2 Mo3 N21 77.4(3) . .
C33 Mo3 N32 102.6(4) . .
C35 Mo3 N32 171.3(4) . .
O2 Mo3 N32 81.0(3) . .
N21 Mo3 N32 73.0(3) . .
C26 N21 C22 120.1(8) . .
C26 N21 Mo3 116.4(5) . .
C22 N21 Mo3 123.1(7) . .
N21 C22 C23 121.6(10) . .
N21 C22 H22 119.2 . .
C23 C22 H22 119.2 . .
C22 C23 C24 118.2(10) . .
C22 C23 H23 120.9 . .
C24 C23 H23 120.9 . .
C25 C24 C23 121.2(10) . .
C25 C24 H24 119.4 . .
C23 C24 H24 119.4 . .
C24 C25 C26 118.0(10) . .
C24 C25 H25 121.0 . .
C26 C25 H25 121.0 . .
N21 C26 C25 120.8(9) . .
N21 C26 C27 117.6(7) . .
C25 C26 C27 121.5(9) . .
N32 C27 C28 120.6(9) . .
N32 C27 C26 114.5(7) . .
C28 C27 C26 124.9(9) . .
C29 C28 C27 118.6(9) . .
C29 C28 H28 120.7 . .
C27 C28 H28 120.7 . .
C28 C29 C30 121.0(9) . .
C28 C29 H29 119.5 . .
C30 C29 H29 119.5 . .
C31 C30 C29 116.2(9) . .
C31 C30 H30 121.9 . .
C29 C30 H30 121.9 . .
N32 C31 C30 123.5(9) . .
N32 C31 H31 118.2 . .
C30 C31 H31 118.2 . .
C31 N32 C27 120.0(9) . .
C31 N32 Mo3 121.8(7) . .
C27 N32 Mo3 118.0(6) . .
O34 C33 Mo3 179.4(9) . .
O36 C35 Mo3 176.9(10) . .
C38 C37 H37A 120.0 . .
C38 C37 H37B 120.0 . .
H37A C37 H37B 120.0 . .
C39 C38 C37 114.3(10) . .
C39 C38 C40 129.5(9) . .
C37 C38 C40 116.2(9) . .
C38 C39 H39A 120.0 . .
C38 C39 H39B 120.0 . .
H39A C39 H39B 120.0 . .
C38 C40 C58 22.6(5) . .
C38 C40 H40A 118.0(6) . .
C58 C40 H40A 95.4(6) . .
C38 C40 H40B 98.1(6) . .
C58 C40 H40B 103.2(6) . .
H40A C40 H40B 103.2(5) . .
C38 C40 H40C 116.4(7) . .
C58 C40 H40C 130.0(7) . .
H40A C40 H40C 105.9(6) . .
H40B C40 H40C 114.6(6) . .
C53 Mo4 C55 76.3(5) . .
C53 Mo4 O2 86.6(3) . .
C55 Mo4 O2 88.8(3) . .
C53 Mo4 N52 101.2(4) . .
C55 Mo4 N52 165.5(4) . .
O2 Mo4 N52 76.8(3) . .
C53 Mo4 N41 165.9(4) . .
C55 Mo4 N41 107.0(4) . .
O2 Mo4 N41 79.8(3) . .
N52 Mo4 N41 72.1(3) . .
C46 N41 C42 121.6(9) . .
C46 N41 Mo4 116.9(5) . .
C42 N41 Mo4 121.4(7) . .
N41 C42 C43 123.2(9) . .
N41 C42 H42 118.4 . .
C43 C42 H42 118.4 . .
C42 C43 C44 115.6(9) . .
C42 C43 H43 122.2 . .
C44 C43 H43 122.2 . .
C45 C44 C43 121.0(9) . .
C45 C44 H44 119.5 . .
C43 C44 H44 119.5 . .
C44 C45 C46 119.4(9) . .
C44 C45 H45 120.3 . .
C46 C45 H45 120.3 . .
N41 C46 C45 119.1(8) . .
N41 C46 C47 116.1(7) . .
C45 C46 C47 124.7(8) . .
N52 C47 C48 122.8(9) . .
N52 C47 C46 117.3(7) . .
C48 C47 C46 119.9(8) . .
C49 C48 C47 117.6(9) . .
C49 C48 H48 121.2 . .
C47 C48 H48 121.2 . .
C48 C49 C50 119.7(9) . .
C48 C49 H49 120.1 . .
C50 C49 H49 120.1 . .
C51 C50 C49 119.9(9) . .
C51 C50 H50 120.0 . .
C49 C50 H50 120.0 . .
N52 C51 C50 119.8(9) . .
N52 C51 H51 120.1 . .
C50 C51 H51 120.1 . .
C47 N52 C51 120.0(8) . .
C47 N52 Mo4 117.3(6) . .
C51 N52 Mo4 122.0(7) . .
O54 C53 Mo4 177.2(10) . .
O56 C55 Mo4 176.1(11) . .
C58 C57 H57A 120.0 . .
C58 C57 H57B 120.0 . .
H57A C57 H57B 120.0 . .
C57 C58 C59 113.4(10) . .
C57 C58 C40 127.5(9) . .
C59 C58 C40 118.9(10) . .
C58 C59 H59A 120.0 . .
C58 C59 H59B 120.0 . .
H59A C59 H59B 120.0 . .
O62 C61 C64 119.7(10) . .
O62 C61 C63 121.7(9) . .
C64 C61 C63 118.5(10) . .
O62 C61 C64 124.1(9) . 2_565
C64 C61 C64 110.5(8) . 2_565
C63 C61 C64 25.3(5) . 2_565
O62 C61 C63 118.9(8) . 2_565
C64 C61 C63 22.5(5) . 2_565
C63 C61 C63 115.0(7) . 2_565
C64 C61 C63 98.4(7) 2_565 2_565
O62 C61 C61 158.2(11) . 2_565
C64 C61 C61 58.8(7) . 2_565
C63 C61 C61 64.9(7) . 2_565
C64 C61 C61 51.8(6) 2_565 2_565
C63 C61 C61 50.1(6) 2_565 2_565
C61 C63 H63A 109.5 . .
C61 C63 H63B 109.5 . .
H63A C63 H63B 109.5 . .
C61 C63 H63C 109.5 . .
H63A C63 H63C 109.5 . .
H63B C63 H63C 109.5 . .
C61 C64 H64A 109.5 . .
C61 C64 H64B 109.5 . .
H64A C64 H64B 109.5 . .
C61 C64 H64C 109.5 . .
H64A C64 H64C 109.5 . .
H64B C64 H64C 109.5 . .

loop_
_geom_bond_atom_site_label_1
_geom_bond_atom_site_label_2
_geom_bond_distance
_geom_bond_site_symmetry_2
Mo1 O3 1.731(3) .
Mo1 O4 1.739(3) .
Mo1 O1 1.795(3) .
Mo1 O2 1.797(3) .
Mo2 C13 1.968(5) .
Mo2 C15 1.972(5) .
Mo2 O1 2.107(3) .
Mo2 C18 2.243(4) .
Mo2 N1 2.251(3) .
Mo2 N12 2.254(3) .
Mo2 C19 2.316(5) .
Mo2 C17 2.330(5) .
O2 Mo4 2.069(4) .
O2 Mo3 2.116(4) .
N1 C2 1.342(5) .
N1 C6 1.357(5) .
C2 C3 1.376(6) .
C2 H2 1.03(5) .
C3 C4 1.392(6) .
C3 H3 0.92(6) .
C4 C5 1.372(6) .
C4 H4 1.179(4) .
C5 C6 1.394(5) .
C5 H5 0.83(4) .
C6 C7 1.469(5) .
C7 N12 1.358(5) .
C7 C8 1.392(5) .
C8 C9 1.369(6) .
C8 H8 0.87(4) .
C9 C10 1.387(6) .
C9 H9 0.99(4) .
C10 C11 1.379(6) .
C10 H10 0.94(5) .
C11 N12 1.342(5) .
C11 H11 0.95(4) .
C13 O14 1.159(5) .
C15 O16 1.158(5) .
C17 C18 1.412(7) .
C17 H15A 0.85(4) .
C17 H15B 0.94(4) .
C18 C19 1.404(7) .
C18 C20 1.521(6) .
C19 H17A 0.83(5) .
C19 H17B 0.79(4) .
C20 H20A 0.9800 .
C20 H20B 0.9800 .
C20 H20C 0.9800 .
Mo3 C33 1.960(11) .
Mo3 C35 1.993(13) .
Mo3 N21 2.231(9) .
Mo3 N32 2.237(10) .
N21 C26 1.351(10) .
N21 C22 1.370(10) .
C22 C23 1.375(11) .
C22 H22 0.9500 .
C23 C24 1.406(12) .
C23 H23 0.9500 .
C24 C25 1.374(12) .
C24 H24 0.9500 .
C25 C26 1.418(11) .
C25 H25 0.9500 .
C26 C27 1.469(11) .
C27 N32 1.350(10) .
C27 C28 1.405(10) .
C28 C29 1.377(11) .
C28 H28 0.9500 .
C29 C30 1.421(11) .
C29 H29 0.9500 .
C30 C31 1.375(11) .
C30 H30 0.9500 .
C31 N32 1.349(9) .
C31 H31 0.9500 .
C33 O34 1.160(12) .
C35 O36 1.147(13) .
C37 C38 1.412(14) .
C37 H37A 0.9500 .
C37 H37B 0.9500 .
C38 C39 1.367(14) .
C38 C40 1.441(11) .
C39 H39A 0.9500 .
C39 H39B 0.9500 .
C40 C58 1.529(12) .
C40 H40A 0.968(5) .
C40 H40B 0.944(5) .
C40 H40C 0.726(6) .
Mo4 C53 1.946(11) .
Mo4 C55 1.948(12) .
Mo4 N52 2.263(9) .
Mo4 N41 2.286(9) .
N41 C46 1.346(10) .
N41 C42 1.350(9) .
C42 C43 1.373(11) .
C42 H42 0.9500 .
C43 C44 1.428(11) .
C43 H43 0.9500 .
C44 C45 1.386(10) .
C44 H44 0.9500 .
C45 C46 1.402(10) .
C45 H45 0.9500 .
C46 C47 1.469(11) .
C47 N52 1.338(10) .
C47 C48 1.418(10) .
C48 C49 1.365(11) .
C48 H48 0.9500 .
C49 C50 1.422(11) .
C49 H49 0.9500 .
C50 C51 1.383(10) .
C50 H50 0.9500 .
C51 N52 1.369(9) .
C51 H51 0.9500 .
C53 O54 1.170(12) .
C55 O56 1.174(12) .
C57 C58 1.415(15) .
C57 H57A 0.9500 .
C57 H57B 0.9500 .
C58 C59 1.434(15) .
C59 H59A 0.9500 .
C59 H59B 0.9500 .
C61 O62 1.211(12) .
C61 C64 1.498(15) .
C61 C63 1.512(13) .
C61 C64 1.631(14) 2_565
C61 C63 1.783(15) 2_565
C61 C61 1.79(2) 2_565
C63 H63A 0.9800 .
C63 H63B 0.9800 .
C63 H63C 0.9800 .
C64 H64A 0.9800 .
C64 H64B 0.9800 .
C64 H64C 0.9800 .
